data_2014632
loop_
_publ_author_name
'Aucott, Stephen M.'
'Dale, Sophie H.'
'Elsegood, Mark R. J.'
'Gilby, Liam M.'
'Holmes, Kathryn E.'
'Kelly, Paul F.'

_publ_section_title
;
 <i>N</i>-(Diphenylselenio)diphenylsulfimidium tetraphenylborate
;
_journal_issue 2
_journal_name_full 'Acta Crystallographica Section C'
_journal_page_first o112
_journal_page_last o113
_journal_paper_doi 10.1107/S0108270104033505
_journal_volume 61
_journal_year 2005
_chemical_formula_iupac 'C24 H20 N S Se + , C24 H20 B -'
_chemical_formula_moiety 'C24 H20 N S Se + , C24 H20 B -'
_chemical_formula_sum 'C48 H40 B N S Se'
_chemical_formula_weight 752.64
_chemical_name_systematic
;
N-(Diphenylselenio)diphenylsulfimidium tetraphenylborate
;
_space_group_IT_number 14
_symmetry_cell_setting monoclinic
_symmetry_space_group_name_Hall '-P 2ybc'
_symmetry_space_group_name_H-M 'P 1 21/c 1'
_atom_sites_solution_hydrogens geom
_atom_sites_solution_primary direct
_audit_creation_method SHELXL97
_cell_angle_alpha 90.00
_cell_angle_beta 114.438(2)
_cell_angle_gamma 90.00
_cell_formula_units_Z 4
_cell_length_a 12.2627(11)
_cell_length_b 27.860(2)
_cell_length_c 12.2402(11)
_cell_measurement_reflns_used 16364
_cell_measurement_temperature 150(2)
_cell_measurement_theta_max 28.85
_cell_measurement_theta_min 2.34
_cell_volume 3807.1(6)
_computing_cell_refinement 'SAINT (Bruker, 2001)'
_computing_data_collection 'SMART (Bruker, 2001)'
_computing_data_reduction SAINT
_computing_molecular_graphics SHELXTL
_computing_publication_material 'SHELXTL and local programs'
_computing_structure_refinement SHELXTL
_computing_structure_solution 'SHELXTL (Sheldrick, 2000)'
_diffrn_ambient_temperature 150(2)
_diffrn_measured_fraction_theta_full 0.990
_diffrn_measured_fraction_theta_max 0.909
_diffrn_measurement_device_type 'Bruker SMART 1000 CCD area-detector'
_diffrn_measurement_method 'thin-slice \w'
_diffrn_radiation_monochromator graphite
_diffrn_radiation_source 'sealed tube'
_diffrn_radiation_type MoK\a
_diffrn_radiation_wavelength 0.71073
_diffrn_reflns_av_R_equivalents 0.0778
_diffrn_reflns_av_sigmaI/netI 0.0495
_diffrn_reflns_limit_h_max 15
_diffrn_reflns_limit_h_min -16
_diffrn_reflns_limit_k_max 37
_diffrn_reflns_limit_k_min -37
_diffrn_reflns_limit_l_max 16
_diffrn_reflns_limit_l_min -16
_diffrn_reflns_number 32563
_diffrn_reflns_theta_full 27.50
_diffrn_reflns_theta_max 28.92
_diffrn_reflns_theta_min 1.82
_diffrn_standards_decay_% 0
_diffrn_standards_number 0
_exptl_absorpt_coefficient_mu 1.076
_exptl_absorpt_correction_T_max 0.782
_exptl_absorpt_correction_T_min 0.532
_exptl_absorpt_correction_type multi-scan
_exptl_absorpt_process_details '(SADABS; Sheldrick, 2003)'
_exptl_crystal_colour colourless
_exptl_crystal_density_diffrn 1.313
_exptl_crystal_density_meas ?
_exptl_crystal_density_method 'not measured'
_exptl_crystal_description block
_exptl_crystal_F_000 1560
_exptl_crystal_size_max 0.67
_exptl_crystal_size_mid 0.26
_exptl_crystal_size_min 0.24
_refine_diff_density_max 0.93
_refine_diff_density_min -0.94
_refine_ls_extinction_method none
_refine_ls_goodness_of_fit_ref 1.020
_refine_ls_hydrogen_treatment constr
_refine_ls_matrix_type full
_refine_ls_number_parameters 470
_refine_ls_number_reflns 9135
_refine_ls_number_restraints 0
_refine_ls_restrained_S_all 1.020
_refine_ls_R_factor_all 0.0512
_refine_ls_R_factor_gt 0.0426
_refine_ls_shift/su_max 0.000
_refine_ls_shift/su_mean 0.000
_refine_ls_structure_factor_coef Fsqd
_refine_ls_weighting_details 'calc w = 1/[\s^2^(Fo^2^)+(0.077P)^2^] where P=(Fo^2^+2Fc^2^)/3'
_refine_ls_weighting_scheme calc
_refine_ls_wR_factor_gt 0.1118
_refine_ls_wR_factor_ref 0.1157
_reflns_number_gt 7611
_reflns_number_total 9135
_reflns_threshold_expression I>2\s(I)
_cod_data_source_file bm1600.cif
_cod_data_source_block I
_cod_depositor_comments
;
The following automatic conversions were performed:
'_geom_bond_publ_flag' value 'Y' changed to 'y' according to
'/home/saulius/struct/CIF-dictionaries/cif_core.dic' dictionary named
'cif_core.dic' version 2.4.1 from 2010-06-29 (6 times).

Automatic conversion script
Id: cif_fix_enum 1527 2010-12-29 10:47:43Z saulius 

The following automatic conversions were performed:

'_geom_bond_publ_flag' value 'Y' changed to 'y' according to
/home/saulius/struct/CIF-dictionaries/cif_core.dic dictionary named
'cif_core.dic' version 2.4.1 from 2010-06-29 (6
times).

'_geom_angle_publ_flag' value 'Y' changed to 'y' according
to /home/saulius/struct/CIF-dictionaries/cif_core.dic dictionary
named 'cif_core.dic' version 2.4.1 from 2010-06-29.

Automatic conversion script
Id: cif_fix_values 1715 2011-07-08 13:25:40Z adriana 

The following automatic conversions were performed:

'_exptl_crystal_density_meas' value 'not measured' was changed to '?'
- the value is perceived as not measured.

Automatic conversion script
Id: cif_fix_values 3008 2015-01-20 13:52:24Z robertas 
;
_cod_original_sg_symbol_H-M 'P 21/c'
_cod_database_code 2014632

loop_
_symmetry_equiv_pos_as_xyz
'x, y, z'
'-x, y+1/2, -z+1/2'
'-x, -y, -z'
'x, -y-1/2, z-1/2'

loop_
_atom_site_label
_atom_site_fract_x
_atom_site_fract_y
_atom_site_fract_z
_atom_site_U_iso_or_equiv
_atom_site_adp_type
_atom_site_calc_flag
_atom_site_refinement_flags
_atom_site_occupancy
_atom_site_disorder_assembly
_atom_site_disorder_group
_atom_site_type_symbol
Se1 0.289137(16) 0.089958(7) 0.231327(16) 0.02176(8) Uani d P 0.8521(11) A 1 Se
S1 0.33708(3) 0.173346(13) 0.12437(3) 0.02625(13) Uani d P 0.8521(11) A 1 S
Se1X 0.33708(3) 0.173346(13) 0.12437(3) 0.02625(13) Uani d P 0.1479(11) A 2 Se
S1X 0.289137(16) 0.089958(7) 0.231327(16) 0.02176(8) Uani d P 0.1479(11) A 2 S
N1 0.24581(13) 0.12593(5) 0.09732(13) 0.0253(3) Uani d . 1 . . N
C1 0.27774(16) 0.02817(6) 0.16044(16) 0.0252(4) Uani d . 1 . . C
C2 0.37317(16) -0.00256(7) 0.21357(17) 0.0293(4) Uani d . 1 A . C
H2 0.4400 0.0064 0.2848 0.035 Uiso calc R 1 . . H
C3 0.36941(19) -0.04702(7) 0.1604(2) 0.0369(5) Uani d . 1 . . C
H3 0.4340 -0.0689 0.1958 0.044 Uiso calc R 1 A . H
C4 0.2727(2) -0.05938(7) 0.05686(19) 0.0383(5) Uani d . 1 A . C
H4 0.2713 -0.0897 0.0206 0.046 Uiso calc R 1 . . H
C5 0.1770(2) -0.02811(8) 0.00483(19) 0.0397(5) Uani d . 1 . . C
H5 0.1108 -0.0370 -0.0670 0.048 Uiso calc R 1 A . H
C6 0.17750(18) 0.01591(7) 0.05693(17) 0.0326(4) Uani d . 1 A . C
H6 0.1114 0.0372 0.0232 0.039 Uiso calc R 1 . . H
C7 0.13716(16) 0.08872(6) 0.24223(16) 0.0242(4) Uani d . 1 . . C
C8 0.11264(17) 0.05052(7) 0.30142(17) 0.0313(4) Uani d . 1 A . C
H8 0.1671 0.0245 0.3303 0.038 Uiso calc R 1 . . H
C9 0.00699(18) 0.05112(8) 0.31761(17) 0.0363(5) Uani d . 1 . . C
H9 -0.0111 0.0254 0.3582 0.044 Uiso calc R 1 A . H
C10 -0.07210(18) 0.08918(7) 0.27473(19) 0.0336(4) Uani d . 1 A . C
H10 -0.1445 0.0893 0.2854 0.040 Uiso calc R 1 . . H
C11 -0.04603(18) 0.12709(7) 0.2163(2) 0.0342(4) Uani d . 1 . . C
H11 -0.1002 0.1532 0.1879 0.041 Uiso calc R 1 A . H
C12 0.05967(17) 0.12703(7) 0.19893(18) 0.0295(4) Uani d . 1 A . C
H12 0.0778 0.1528 0.1583 0.035 Uiso calc R 1 . . H
C13 0.23038(16) 0.22171(6) 0.06433(17) 0.0253(4) Uani d . 1 . . C
C14 0.15332(17) 0.22429(8) -0.05694(17) 0.0338(4) Uani d . 1 A . C
H14 0.1585 0.2015 -0.1124 0.041 Uiso calc R 1 . . H
C15 0.06907(19) 0.26072(8) -0.0951(2) 0.0421(5) Uani d . 1 . . C
H15 0.0162 0.2630 -0.1776 0.051 Uiso calc R 1 A . H
C16 0.0610(2) 0.29370(8) -0.0146(2) 0.0448(5) Uani d . 1 A . C
H16 0.0029 0.3186 -0.0418 0.054 Uiso calc R 1 . . H
C17 0.1374(2) 0.29054(8) 0.1052(2) 0.0473(6) Uani d . 1 . . C
H17 0.1311 0.3132 0.1604 0.057 Uiso calc R 1 A . H
C18 0.2237(2) 0.25454(7) 0.14622(19) 0.0374(5) Uani d . 1 A . C
H18 0.2769 0.2526 0.2287 0.045 Uiso calc R 1 . . H
C19 0.38822(15) 0.16907(6) 0.00429(15) 0.0227(3) Uani d . 1 . . C
C20 0.35373(16) 0.13136(7) -0.07619(17) 0.0280(4) Uani d . 1 A . C
H20 0.3032 0.1067 -0.0698 0.034 Uiso calc R 1 . . H
C21 0.39442(17) 0.13010(7) -0.16696(18) 0.0320(4) Uani d . 1 . . C
H21 0.3697 0.1049 -0.2243 0.038 Uiso calc R 1 A . H
C22 0.47047(18) 0.16536(7) -0.17381(19) 0.0331(4) Uani d . 1 A . C
H22 0.4985 0.1641 -0.2354 0.040 Uiso calc R 1 . . H
C23 0.50598(18) 0.20251(7) -0.09136(19) 0.0343(4) Uani d . 1 . . C
H23 0.5588 0.2265 -0.0963 0.041 Uiso calc R 1 A . H
C24 0.46483(16) 0.20489(7) -0.00153(17) 0.0288(4) Uani d . 1 A . C
H24 0.4885 0.2305 0.0549 0.035 Uiso calc R 1 . . H
B1 0.69359(16) 0.11931(7) 0.46059(17) 0.0197(4) Uani d . 1 . . B
C25 0.80926(15) 0.10753(6) 0.58713(16) 0.0229(3) Uani d . 1 . . C
C26 0.92322(16) 0.10183(7) 0.58713(18) 0.0281(4) Uani d . 1 . . C
H26 0.9294 0.1006 0.5123 0.034 Uiso calc R 1 . . H
C27 1.02734(18) 0.09786(7) 0.6921(2) 0.0365(5) Uani d . 1 . . C
H27 1.1025 0.0936 0.6882 0.044 Uiso calc R 1 . . H
C28 1.02092(19) 0.10020(9) 0.8026(2) 0.0441(6) Uani d . 1 . . C
H28 1.0917 0.0982 0.8747 0.053 Uiso calc R 1 . . H
C29 0.9104(2) 0.10550(9) 0.80663(19) 0.0441(5) Uani d . 1 . . C
H29 0.9052 0.1071 0.8819 0.053 Uiso calc R 1 . . H
C30 0.80718(17) 0.10846(8) 0.70098(17) 0.0326(4) Uani d . 1 . . C
H30 0.7321 0.1112 0.7059 0.039 Uiso calc R 1 . . H
C31 0.67536(15) 0.07737(6) 0.35999(16) 0.0223(3) Uani d . 1 . . C
C32 0.73561(17) 0.03324(6) 0.38654(18) 0.0283(4) Uani d . 1 . . C
H32 0.7875 0.0265 0.4676 0.034 Uiso calc R 1 . . H
C33 0.72287(19) -0.00113(7) 0.2995(2) 0.0367(5) Uani d . 1 . . C
H33 0.7654 -0.0306 0.3220 0.044 Uiso calc R 1 . . H
C34 0.64870(19) 0.00741(8) 0.1806(2) 0.0396(5) Uani d . 1 . . C
H34 0.6427 -0.0153 0.1205 0.047 Uiso calc R 1 . . H
C35 0.58347(18) 0.04939(8) 0.15057(18) 0.0363(5) Uani d . 1 . . C
H35 0.5305 0.0554 0.0695 0.044 Uiso calc R 1 . . H
C36 0.59524(16) 0.08301(7) 0.23907(17) 0.0272(4) Uani d . 1 . . C
H36 0.5469 0.1110 0.2167 0.033 Uiso calc R 1 . . H
C37 0.72381(15) 0.17290(6) 0.42128(16) 0.0227(3) Uani d . 1 . . C
C38 0.71012(17) 0.18716(7) 0.30633(18) 0.0329(4) Uani d . 1 . . C
H38 0.6814 0.1644 0.2429 0.039 Uiso calc R 1 . . H
C39 0.7372(2) 0.23370(8) 0.2814(2) 0.0411(5) Uani d . 1 . . C
H39 0.7248 0.2419 0.2019 0.049 Uiso calc R 1 . . H
C40 0.78135(19) 0.26754(7) 0.3709(2) 0.0418(5) Uani d . 1 . . C
H40 0.7998 0.2991 0.3541 0.050 Uiso calc R 1 . . H
C41 0.79829(19) 0.25463(7) 0.4858(2) 0.0396(5) Uani d . 1 . . C
H41 0.8297 0.2774 0.5491 0.048 Uiso calc R 1 . . H
C42 0.76960(17) 0.20851(7) 0.50960(17) 0.0302(4) Uani d . 1 . . C
H42 0.7817 0.2009 0.5894 0.036 Uiso calc R 1 . . H
C43 0.56868(14) 0.12058(6) 0.48057(14) 0.0203(3) Uani d . 1 . . C
C44 0.52693(15) 0.07889(7) 0.51494(16) 0.0260(4) Uani d . 1 . . C
H44 0.5727 0.0503 0.5273 0.031 Uiso calc R 1 . . H
C45 0.42113(16) 0.07756(8) 0.53185(16) 0.0304(4) Uani d . 1 . . C
H45 0.3961 0.0484 0.5546 0.036 Uiso calc R 1 . . H
C46 0.35266(17) 0.11865(8) 0.51555(16) 0.0316(4) Uani d . 1 . . C
H46 0.2814 0.1181 0.5284 0.038 Uiso calc R 1 . . H
C47 0.38977(16) 0.16082(7) 0.48010(18) 0.0323(4) Uani d . 1 . . C
H47 0.3429 0.1891 0.4670 0.039 Uiso calc R 1 . . H
C48 0.49601(16) 0.16141(7) 0.46385(17) 0.0270(4) Uani d . 1 . . C
H48 0.5202 0.1906 0.4405 0.032 Uiso calc R 1 . . H

loop_
_atom_site_aniso_label
_atom_site_aniso_U_11
_atom_site_aniso_U_22
_atom_site_aniso_U_33
_atom_site_aniso_U_12
_atom_site_aniso_U_13
_atom_site_aniso_U_23
Se1 0.02034(12) 0.02423(12) 0.02233(12) 0.00008(7) 0.01045(8) 0.00259(7)
S1 0.0259(2) 0.0232(2) 0.0344(2) 0.00082(14) 0.01725(17) 0.00347(14)
Se1X 0.0259(2) 0.0232(2) 0.0344(2) 0.00082(14) 0.01725(17) 0.00347(14)
S1X 0.02034(12) 0.02423(12) 0.02233(12) 0.00008(7) 0.01045(8) 0.00259(7)
N1 0.0227(7) 0.0283(8) 0.0237(7) -0.0057(6) 0.0083(6) 0.0042(6)
C1 0.0291(9) 0.0262(8) 0.0254(8) -0.0010(7) 0.0164(7) 0.0036(7)
C2 0.0240(9) 0.0320(9) 0.0337(10) 0.0009(7) 0.0139(8) 0.0030(8)
C3 0.0348(10) 0.0322(10) 0.0506(12) 0.0071(8) 0.0246(10) 0.0037(9)
C4 0.0517(13) 0.0292(10) 0.0452(12) -0.0027(9) 0.0313(10) -0.0067(9)
C5 0.0450(12) 0.0376(11) 0.0331(10) -0.0059(9) 0.0128(9) -0.0079(8)
C6 0.0330(10) 0.0317(10) 0.0295(9) 0.0029(8) 0.0092(8) 0.0011(8)
C7 0.0219(8) 0.0301(9) 0.0228(8) -0.0028(7) 0.0114(7) -0.0016(7)
C8 0.0260(9) 0.0370(10) 0.0306(9) 0.0004(8) 0.0116(8) 0.0082(8)
C9 0.0319(10) 0.0481(12) 0.0332(10) -0.0087(9) 0.0181(8) 0.0049(9)
C10 0.0276(10) 0.0443(12) 0.0359(10) -0.0071(8) 0.0202(9) -0.0077(8)
C11 0.0310(10) 0.0320(10) 0.0469(12) 0.0009(8) 0.0235(9) -0.0049(8)
C12 0.0283(9) 0.0251(9) 0.0397(10) -0.0017(7) 0.0186(8) -0.0004(7)
C13 0.0220(8) 0.0235(8) 0.0334(9) 0.0020(7) 0.0146(7) 0.0036(7)
C14 0.0318(10) 0.0385(11) 0.0310(10) 0.0079(9) 0.0128(8) 0.0018(8)
C15 0.0334(11) 0.0500(13) 0.0408(11) 0.0152(10) 0.0132(9) 0.0112(10)
C16 0.0401(12) 0.0376(12) 0.0638(15) 0.0156(9) 0.0285(12) 0.0119(10)
C17 0.0590(15) 0.0348(11) 0.0565(14) 0.0104(11) 0.0322(12) -0.0039(10)
C18 0.0417(12) 0.0339(10) 0.0375(11) 0.0016(9) 0.0173(9) -0.0033(8)
C19 0.0205(8) 0.0236(8) 0.0263(8) 0.0023(6) 0.0119(7) 0.0030(6)
C20 0.0251(9) 0.0267(9) 0.0364(10) -0.0022(7) 0.0168(8) -0.0027(7)
C21 0.0320(10) 0.0330(10) 0.0346(10) -0.0013(8) 0.0173(8) -0.0068(8)
C22 0.0341(10) 0.0345(10) 0.0399(11) 0.0035(8) 0.0246(9) 0.0005(8)
C23 0.0333(10) 0.0301(10) 0.0480(12) -0.0055(8) 0.0254(9) 0.0001(8)
C24 0.0286(9) 0.0244(9) 0.0364(10) -0.0033(7) 0.0163(8) -0.0023(7)
B1 0.0189(9) 0.0214(9) 0.0224(9) -0.0011(7) 0.0121(7) -0.0008(7)
C25 0.0210(8) 0.0209(8) 0.0277(9) -0.0002(6) 0.0110(7) 0.0032(7)
C26 0.0232(9) 0.0289(9) 0.0328(10) 0.0016(7) 0.0123(8) 0.0017(7)
C27 0.0208(9) 0.0346(10) 0.0497(13) 0.0014(8) 0.0102(9) 0.0085(9)
C28 0.0268(10) 0.0546(14) 0.0375(11) -0.0067(10) -0.0003(9) 0.0154(10)
C29 0.0365(11) 0.0648(15) 0.0262(10) -0.0094(11) 0.0082(9) 0.0104(10)
C30 0.0251(9) 0.0443(11) 0.0285(9) -0.0040(8) 0.0111(8) 0.0048(8)
C31 0.0195(8) 0.0248(8) 0.0278(9) -0.0037(7) 0.0151(7) -0.0016(7)
C32 0.0289(9) 0.0241(9) 0.0375(10) -0.0026(7) 0.0194(8) -0.0003(7)
C33 0.0372(11) 0.0227(9) 0.0595(13) -0.0053(8) 0.0294(10) -0.0074(9)
C34 0.0443(12) 0.0371(11) 0.0502(13) -0.0156(9) 0.0324(11) -0.0200(9)
C35 0.0351(10) 0.0462(12) 0.0302(10) -0.0129(9) 0.0160(8) -0.0105(9)
C36 0.0220(9) 0.0325(9) 0.0288(9) -0.0038(7) 0.0121(8) -0.0038(7)
C37 0.0174(8) 0.0257(9) 0.0277(9) 0.0018(6) 0.0121(7) 0.0027(7)
C38 0.0308(10) 0.0372(11) 0.0316(10) -0.0048(8) 0.0139(8) 0.0050(8)
C39 0.0407(11) 0.0429(12) 0.0434(12) -0.0032(10) 0.0212(10) 0.0167(9)
C40 0.0374(11) 0.0280(10) 0.0660(15) -0.0011(9) 0.0275(11) 0.0116(10)
C41 0.0450(12) 0.0252(10) 0.0537(13) -0.0052(9) 0.0255(11) -0.0051(9)
C42 0.0346(10) 0.0251(9) 0.0346(10) -0.0010(8) 0.0180(8) -0.0023(7)
C43 0.0176(7) 0.0255(8) 0.0185(7) -0.0004(6) 0.0082(6) -0.0013(6)
C44 0.0207(8) 0.0324(9) 0.0253(9) -0.0001(7) 0.0099(7) 0.0055(7)
C45 0.0242(9) 0.0440(11) 0.0250(9) -0.0051(8) 0.0120(7) 0.0062(8)
C46 0.0222(9) 0.0515(12) 0.0262(9) -0.0053(8) 0.0150(7) -0.0086(8)
C47 0.0235(9) 0.0364(10) 0.0388(10) 0.0021(8) 0.0146(8) -0.0102(8)
C48 0.0239(9) 0.0270(9) 0.0331(9) 0.0009(7) 0.0148(8) -0.0047(7)

loop_
_atom_type_symbol
_atom_type_description
_atom_type_scat_dispersion_real
_atom_type_scat_dispersion_imag
_atom_type_scat_source
C C 0.0033 0.0016 'International Tables Vol C Tables 4.2.6.8 and 6.1.1.4'
H H 0.0000 0.0000 'International Tables Vol C Tables 4.2.6.8 and 6.1.1.4'
B B 0.0013 0.0007 'International Tables Vol C Tables 4.2.6.8 and 6.1.1.4'
N N 0.0061 0.0033 'International Tables Vol C Tables 4.2.6.8 and 6.1.1.4'
S S 0.1246 0.1234 'International Tables Vol C Tables 4.2.6.8 and 6.1.1.4'
Se Se -0.0929 2.2259 'International Tables Vol C Tables 4.2.6.8 and 6.1.1.4'

loop_
_geom_angle_atom_site_label_1
_geom_angle_atom_site_label_2
_geom_angle_atom_site_label_3
_geom_angle
_geom_angle_publ_flag
N1 Se1 C1 98.58(7) ?
N1 Se1 C7 98.26(7) ?
C1 Se1 C7 97.16(7) ?
N1 S1 C13 101.27(8) ?
N1 S1 C19 102.34(8) ?
C13 S1 C19 98.82(8) ?
S1 N1 Se1 109.71(8) y
C2 C1 C6 122.29(17) ?
C2 C1 Se1 117.29(14) ?
C6 C1 Se1 120.38(14) ?
C1 C2 C3 118.39(18) ?
C1 C2 H2 120.8 ?
C3 C2 H2 120.8 ?
C4 C3 C2 120.23(19) ?
C4 C3 H3 119.9 ?
C2 C3 H3 119.9 ?
C3 C4 C5 120.65(19) ?
C3 C4 H4 119.7 ?
C5 C4 H4 119.7 ?
C6 C5 C4 120.30(19) ?
C6 C5 H5 119.8 ?
C4 C5 H5 119.8 ?
C5 C6 C1 118.10(19) ?
C5 C6 H6 120.9 ?
C1 C6 H6 120.9 ?
C12 C7 C8 121.98(17) ?
C12 C7 Se1 119.49(13) ?
C8 C7 Se1 118.38(14) ?
C7 C8 C9 118.76(18) ?
C7 C8 H8 120.6 ?
C9 C8 H8 120.6 ?
C10 C9 C8 120.21(18) ?
C10 C9 H9 119.9 ?
C8 C9 H9 119.9 ?
C9 C10 C11 120.28(18) ?
C9 C10 H10 119.9 ?
C11 C10 H10 119.9 ?
C10 C11 C12 120.29(19) ?
C10 C11 H11 119.9 ?
C12 C11 H11 119.9 ?
C7 C12 C11 118.48(18) ?
C7 C12 H12 120.8 ?
C11 C12 H12 120.8 ?
C18 C13 C14 121.34(18) ?
C18 C13 S1 116.59(15) ?
C14 C13 S1 121.95(14) ?
C15 C14 C13 118.67(19) ?
C15 C14 H14 120.7 ?
C13 C14 H14 120.7 ?
C16 C15 C14 120.8(2) ?
C16 C15 H15 119.6 ?
C14 C15 H15 119.6 ?
C17 C16 C15 119.9(2) ?
C17 C16 H16 120.0 ?
C15 C16 H16 120.0 ?
C16 C17 C18 120.7(2) ?
C16 C17 H17 119.7 ?
C18 C17 H17 119.7 ?
C13 C18 C17 118.6(2) ?
C13 C18 H18 120.7 ?
C17 C18 H18 120.7 ?
C20 C19 C24 121.50(17) ?
C20 C19 S1 121.21(13) ?
C24 C19 S1 117.28(13) ?
C19 C20 C21 118.86(17) ?
C19 C20 H20 120.6 ?
C21 C20 H20 120.6 ?
C22 C21 C20 120.26(18) ?
C22 C21 H21 119.9 ?
C20 C21 H21 119.9 ?
C21 C22 C23 120.29(18) ?
C21 C22 H22 119.9 ?
C23 C22 H22 119.9 ?
C22 C23 C24 120.36(17) ?
C22 C23 H23 119.8 ?
C24 C23 H23 119.8 ?
C23 C24 C19 118.71(17) ?
C23 C24 H24 120.6 ?
C19 C24 H24 120.6 ?
C25 B1 C31 111.14(14) ?
C25 B1 C43 110.92(13) ?
C31 B1 C43 106.23(13) ?
C25 B1 C37 104.14(13) ?
C31 B1 C37 113.60(14) ?
C43 B1 C37 110.91(13) ?
C30 C25 C26 115.34(16) ?
C30 C25 B1 124.65(15) ?
C26 C25 B1 119.51(15) ?
C27 C26 C25 122.76(18) ?
C27 C26 H26 118.6 ?
C25 C26 H26 118.6 ?
C28 C27 C26 119.71(19) ?
C28 C27 H27 120.1 ?
C26 C27 H27 120.1 ?
C29 C28 C27 119.39(19) ?
C29 C28 H28 120.3 ?
C27 C28 H28 120.3 ?
C28 C29 C30 120.1(2) ?
C28 C29 H29 119.9 ?
C30 C29 H29 119.9 ?
C29 C30 C25 122.63(19) ?
C29 C30 H30 118.7 ?
C25 C30 H30 118.7 ?
C32 C31 C36 114.44(16) ?
C32 C31 B1 123.67(16) ?
C36 C31 B1 121.88(16) ?
C33 C32 C31 122.98(19) ?
C33 C32 H32 118.5 ?
C31 C32 H32 118.5 ?
C34 C33 C32 120.30(19) ?
C34 C33 H33 119.9 ?
C32 C33 H33 119.9 ?
C35 C34 C33 118.96(18) ?
C35 C34 H34 120.5 ?
C33 C34 H34 120.5 ?
C34 C35 C36 120.04(19) ?
C34 C35 H35 120.0 ?
C36 C35 H35 120.0 ?
C35 C36 C31 123.07(18) ?
C35 C36 H36 118.5 ?
C31 C36 H36 118.5 ?
C42 C37 C38 114.59(17) ?
C42 C37 B1 118.69(15) ?
C38 C37 B1 126.71(16) ?
C39 C38 C37 122.57(19) ?
C39 C38 H38 118.7 ?
C37 C38 H38 118.7 ?
C40 C39 C38 120.8(2) ?
C40 C39 H39 119.6 ?
C38 C39 H39 119.6 ?
C39 C40 C41 118.43(19) ?
C39 C40 H40 120.8 ?
C41 C40 H40 120.8 ?
C40 C41 C42 120.50(19) ?
C40 C41 H41 119.7 ?
C42 C41 H41 119.7 ?
C41 C42 C37 123.12(19) ?
C41 C42 H42 118.4 ?
C37 C42 H42 118.4 ?
C44 C43 C48 115.18(16) ?
C44 C43 B1 120.25(15) ?
C48 C43 B1 124.56(15) ?
C45 C44 C43 122.92(18) ?
C45 C44 H44 118.5 ?
C43 C44 H44 118.5 ?
C46 C45 C44 120.13(18) ?
C46 C45 H45 119.9 ?
C44 C45 H45 119.9 ?
C45 C46 C47 119.05(17) ?
C45 C46 H46 120.5 ?
C47 C46 H46 120.5 ?
C46 C47 C48 119.91(18) ?
C46 C47 H47 120.0 ?
C48 C47 H47 120.0 ?
C47 C48 C43 122.79(18) ?
C47 C48 H48 118.6 ?
C43 C48 H48 118.6 ?

loop_
_geom_bond_atom_site_label_1
_geom_bond_atom_site_label_2
_geom_bond_site_symmetry_2
_geom_bond_distance
_geom_bond_publ_flag
Se1 N1 . 1.8045(14) y
Se1 C1 . 1.9066(18) y
Se1 C7 . 1.9231(18) y
S1 N1 . 1.6735(15) y
S1 C13 . 1.8088(18) y
S1 C19 . 1.8249(17) y
C1 C2 . 1.377(2) ?
C1 C6 . 1.394(3) ?
C2 C3 . 1.391(3) ?
C2 H2 . 0.9500 ?
C3 C4 . 1.374(3) ?
C3 H3 . 0.9500 ?
C4 C5 . 1.387(3) ?
C4 H4 . 0.9500 ?
C5 C6 . 1.381(3) ?
C5 H5 . 0.9500 ?
C6 H6 . 0.9500 ?
C7 C12 . 1.381(3) ?
C7 C8 . 1.388(3) ?
C8 C9 . 1.389(3) ?
C8 H8 . 0.9500 ?
C9 C10 . 1.385(3) ?
C9 H9 . 0.9500 ?
C10 C11 . 1.385(3) ?
C10 H10 . 0.9500 ?
C11 C12 . 1.397(3) ?
C11 H11 . 0.9500 ?
C12 H12 . 0.9500 ?
C13 C18 . 1.384(3) ?
C13 C14 . 1.393(3) ?
C14 C15 . 1.384(3) ?
C14 H14 . 0.9500 ?
C15 C16 . 1.380(3) ?
C15 H15 . 0.9500 ?
C16 C17 . 1.379(3) ?
C16 H16 . 0.9500 ?
C17 C18 . 1.392(3) ?
C17 H17 . 0.9500 ?
C18 H18 . 0.9500 ?
C19 C20 . 1.381(2) ?
C19 C24 . 1.392(2) ?
C20 C21 . 1.394(3) ?
C20 H20 . 0.9500 ?
C21 C22 . 1.381(3) ?
C21 H21 . 0.9500 ?
C22 C23 . 1.384(3) ?
C22 H22 . 0.9500 ?
C23 C24 . 1.388(3) ?
C23 H23 . 0.9500 ?
C24 H24 . 0.9500 ?
B1 C25 . 1.643(3) ?
B1 C31 . 1.644(2) ?
B1 C43 . 1.648(2) ?
B1 C37 . 1.657(2) ?
C25 C30 . 1.404(3) ?
C25 C26 . 1.406(2) ?
C26 C27 . 1.391(3) ?
C26 H26 . 0.9500 ?
C27 C28 . 1.388(3) ?
C27 H27 . 0.9500 ?
C28 C29 . 1.384(3) ?
C28 H28 . 0.9500 ?
C29 C30 . 1.388(3) ?
C29 H29 . 0.9500 ?
C30 H30 . 0.9500 ?
C31 C32 . 1.402(2) ?
C31 C36 . 1.406(2) ?
C32 C33 . 1.392(3) ?
C32 H32 . 0.9500 ?
C33 C34 . 1.381(3) ?
C33 H33 . 0.9500 ?
C34 C35 . 1.378(3) ?
C34 H34 . 0.9500 ?
C35 C36 . 1.394(3) ?
C35 H35 . 0.9500 ?
C36 H36 . 0.9500 ?
C37 C42 . 1.402(3) ?
C37 C38 . 1.404(3) ?
C38 C39 . 1.403(3) ?
C38 H38 . 0.9500 ?
C39 C40 . 1.375(3) ?
C39 H39 . 0.9500 ?
C40 C41 . 1.382(3) ?
C40 H40 . 0.9500 ?
C41 C42 . 1.394(3) ?
C41 H41 . 0.9500 ?
C42 H42 . 0.9500 ?
C43 C44 . 1.402(2) ?
C43 C48 . 1.407(2) ?
C44 C45 . 1.396(2) ?
C44 H44 . 0.9500 ?
C45 C46 . 1.385(3) ?
C45 H45 . 0.9500 ?
C46 C47 . 1.392(3) ?
C46 H46 . 0.9500 ?
C47 C48 . 1.397(2) ?
C47 H47 . 0.9500 ?
C48 H48 . 0.9500 ?

loop_
_geom_torsion_atom_site_label_1
_geom_torsion_atom_site_label_2
_geom_torsion_atom_site_label_3
_geom_torsion_atom_site_label_4
_geom_torsion
C13 S1 N1 Se1 -131.24(9)
C19 S1 N1 Se1 127.02(9)
C1 Se1 N1 S1 -135.99(9)
C7 Se1 N1 S1 125.42(9)
N1 Se1 C1 C2 131.25(14)
C7 Se1 C1 C2 -129.22(14)
N1 Se1 C1 C6 -46.91(16)
C7 Se1 C1 C6 52.61(16)
C6 C1 C2 C3 1.0(3)
Se1 C1 C2 C3 -177.11(14)
C1 C2 C3 C4 0.5(3)
C2 C3 C4 C5 -0.8(3)
C3 C4 C5 C6 -0.3(3)
C4 C5 C6 C1 1.7(3)
C2 C1 C6 C5 -2.1(3)
Se1 C1 C6 C5 175.96(15)
N1 Se1 C7 C12 -29.99(16)
C1 Se1 C7 C12 -129.79(15)
N1 Se1 C7 C8 154.48(15)
C1 Se1 C7 C8 54.68(16)
C12 C7 C8 C9 -0.2(3)
Se1 C7 C8 C9 175.23(15)
C7 C8 C9 C10 0.3(3)
C8 C9 C10 C11 -0.5(3)
C9 C10 C11 C12 0.7(3)
C8 C7 C12 C11 0.3(3)
Se1 C7 C12 C11 -175.03(14)
C10 C11 C12 C7 -0.6(3)
N1 S1 C13 C18 112.98(16)
C19 S1 C13 C18 -142.46(16)
N1 S1 C13 C14 -63.08(17)
C19 S1 C13 C14 41.48(17)
C18 C13 C14 C15 0.2(3)
S1 C13 C14 C15 176.08(16)
C13 C14 C15 C16 -0.3(3)
C14 C15 C16 C17 0.0(4)
C15 C16 C17 C18 0.5(4)
C14 C13 C18 C17 0.3(3)
S1 C13 C18 C17 -175.81(17)
C16 C17 C18 C13 -0.6(3)
N1 S1 C19 C20 -2.88(16)
C13 S1 C19 C20 -106.55(16)
N1 S1 C19 C24 178.16(14)
C13 S1 C19 C24 74.48(15)
C24 C19 C20 C21 -1.7(3)
S1 C19 C20 C21 179.35(14)
C19 C20 C21 C22 1.7(3)
C20 C21 C22 C23 -0.7(3)
C21 C22 C23 C24 -0.5(3)
C22 C23 C24 C19 0.5(3)
C20 C19 C24 C23 0.6(3)
S1 C19 C24 C23 179.59(14)
C31 B1 C25 C30 -130.51(18)
C43 B1 C25 C30 -12.6(2)
C37 B1 C25 C30 106.80(19)
C31 B1 C25 C26 58.0(2)
C43 B1 C25 C26 175.90(15)
C37 B1 C25 C26 -64.74(19)
C30 C25 C26 C27 -0.6(3)
B1 C25 C26 C27 171.66(17)
C25 C26 C27 C28 -0.9(3)
C26 C27 C28 C29 1.3(3)
C27 C28 C29 C30 0.0(4)
C28 C29 C30 C25 -1.6(4)
C26 C25 C30 C29 1.9(3)
B1 C25 C30 C29 -169.9(2)
C25 B1 C31 C32 11.6(2)
C43 B1 C31 C32 -109.18(17)
C37 B1 C31 C32 128.62(17)
C25 B1 C31 C36 -169.43(15)
C43 B1 C31 C36 69.82(19)
C37 B1 C31 C36 -52.4(2)
C36 C31 C32 C33 3.6(3)
B1 C31 C32 C33 -177.32(16)
C31 C32 C33 C34 0.3(3)
C32 C33 C34 C35 -3.0(3)
C33 C34 C35 C36 1.6(3)
C34 C35 C36 C31 2.6(3)
C32 C31 C36 C35 -5.0(3)
B1 C31 C36 C35 175.88(17)
C25 B1 C37 C42 -43.5(2)
C31 B1 C37 C42 -164.59(15)
C43 B1 C37 C42 75.84(19)
C25 B1 C37 C38 135.44(18)
C31 B1 C37 C38 14.4(2)
C43 B1 C37 C38 -105.19(19)
C42 C37 C38 C39 -1.6(3)
B1 C37 C38 C39 179.38(18)
C37 C38 C39 C40 1.4(3)
C38 C39 C40 C41 -0.1(3)
C39 C40 C41 C42 -0.8(3)
C40 C41 C42 C37 0.5(3)
C38 C37 C42 C41 0.7(3)
B1 C37 C42 C41 179.77(17)
C25 B1 C43 C44 -64.4(2)
C31 B1 C43 C44 56.47(19)
C37 B1 C43 C44 -179.64(15)
C25 B1 C43 C48 116.55(18)
C31 B1 C43 C48 -122.55(17)
C37 B1 C43 C48 1.3(2)
C48 C43 C44 C45 -0.1(3)
B1 C43 C44 C45 -179.21(16)
C43 C44 C45 C46 -0.5(3)
C44 C45 C46 C47 1.2(3)
C45 C46 C47 C48 -1.3(3)
C46 C47 C48 C43 0.7(3)
C44 C43 C48 C47 0.0(3)
B1 C43 C48 C47 179.06(16)
